data_2014168
loop_
_publ_author_name
'Kuch\'ar, Juraj'
'\<Cern\'ak, Juraj'
'Massa, Werner'

_publ_section_title
;
 Hydrate isomerism in
 [Cu(en)~2~(H~2~O)~1.935~]~2~[Fe(CN)~6~]&#x00B7;4H~2~O
;
_journal_issue 8
_journal_name_full 'Acta Crystallographica Section C'
_journal_page_first m418
_journal_page_last m420
_journal_paper_doi 10.1107/S0108270104014581
_journal_volume 60
_journal_year 2004
_chemical_formula_iupac '[Cu (C2 H8 N2)2 (H2 O)1.935]2 [Fe (C N)6] , 4H2 O'
_chemical_formula_moiety 'C4 H19.74 Cu N4 O1.87 2+ , C4 H20 Cu1 N4 O2 2+ , C6 Fe N6 4- , 4H2 O'
_chemical_formula_sum 'C14 H47.74 Cu2 Fe N14 O7.86'
_chemical_formula_weight 721.07
_chemical_name_systematic
;
diaquabis(ethylenediamine-\k^2^N,N')copper(II)hexacyanoiron(II) tetrahydrate
;
_space_group_IT_number 2
_symmetry_cell_setting triclinic
_symmetry_space_group_name_Hall '-P 1'
_symmetry_space_group_name_H-M 'P -1'
_atom_sites_solution_hydrogens mixed
_atom_sites_solution_primary direct
_atom_sites_solution_secondary difmap
_audit_creation_method SHELXL97
_cell_angle_alpha 91.072(10)
_cell_angle_beta 91.061(10)
_cell_angle_gamma 101.290(9)
_cell_formula_units_Z 1
_cell_length_a 7.9407(6)
_cell_length_b 8.9815(7)
_cell_length_c 10.9523(10)
_cell_measurement_reflns_used 7673
_cell_measurement_temperature 193.0(10)
_cell_measurement_theta_max 25.85
_cell_measurement_theta_min 2.65
_cell_volume 765.67(11)
_computing_cell_refinement 'CELL in IPDS'
_computing_data_collection 'EXPOSE in IPDS (Stoe & Cie, 1999)'
_computing_data_reduction 'INTEGRATE in IPDS'
_computing_molecular_graphics 'DIAMOND (Brandenburg, 2000)'
_computing_publication_material 'Please provide missing details'
_computing_structure_refinement 'SHELXL97 (Sheldrick, 1997)'
_computing_structure_solution 'SHELXS97 (Sheldrick, 1990)'
_diffrn_ambient_temperature 193.0(10)
_diffrn_detector_area_resol_mean 150
_diffrn_measured_fraction_theta_full 0.936
_diffrn_measured_fraction_theta_max 0.936
_diffrn_measurement_device_type 'Stoe IPDS'
_diffrn_measurement_method \f
_diffrn_radiation_monochromator graphite
_diffrn_radiation_source 'fine-focus sealed tube'
_diffrn_radiation_type MoK\a
_diffrn_radiation_wavelength 0.71069
_diffrn_reflns_av_R_equivalents 0.0334
_diffrn_reflns_av_sigmaI/netI 0.0337
_diffrn_reflns_limit_h_max 9
_diffrn_reflns_limit_h_min -9
_diffrn_reflns_limit_k_max 11
_diffrn_reflns_limit_k_min -10
_diffrn_reflns_limit_l_max 13
_diffrn_reflns_limit_l_min -13
_diffrn_reflns_number 7571
_diffrn_reflns_theta_full 25.86
_diffrn_reflns_theta_max 25.86
_diffrn_reflns_theta_min 2.62
_diffrn_standards_number 0
_exptl_absorpt_coefficient_mu 1.903
_exptl_absorpt_correction_T_max 0.892
_exptl_absorpt_correction_T_min 0.462
_exptl_absorpt_correction_type multi-scan
_exptl_absorpt_process_details '(XPREP in SHELXTL; Siemens 1996)'
_exptl_crystal_colour brown
_exptl_crystal_density_diffrn 1.564
_exptl_crystal_density_meas ?
_exptl_crystal_density_method 'not measured'
_exptl_crystal_description needle
_exptl_crystal_F_000 376.7
_exptl_crystal_size_max 0.38
_exptl_crystal_size_mid 0.10
_exptl_crystal_size_min 0.06
_refine_diff_density_max 0.391
_refine_diff_density_min -0.658
_refine_ls_extinction_method none
_refine_ls_goodness_of_fit_ref 0.992
_refine_ls_hydrogen_treatment mixed
_refine_ls_matrix_type full
_refine_ls_number_parameters 243
_refine_ls_number_reflns 2774
_refine_ls_number_restraints 6
_refine_ls_restrained_S_all 0.991
_refine_ls_R_factor_all 0.0344
_refine_ls_R_factor_gt 0.0286
_refine_ls_shift/su_max 0.000
_refine_ls_shift/su_mean 0.000
_refine_ls_structure_factor_coef Fsqd
_refine_ls_weighting_details 'calc w = 1/[\s^2^(Fo^2^)+(0.0504P)^2^] where P=(Fo^2^+2Fc^2^)/3'
_refine_ls_weighting_scheme calc
_refine_ls_wR_factor_gt 0.0707
_refine_ls_wR_factor_ref 0.0729
_reflns_number_gt 2408
_reflns_number_total 2774
_reflns_threshold_expression I>2\s(I)
_cod_data_source_file gd1319.cif
_cod_data_source_block I
_cod_depositor_comments
;
The following automatic conversions were performed:

'_exptl_crystal_density_meas' value 'not measured' was changed to '?'
- the value is perceived as not measured.

Automatic conversion script
Id: cif_fix_values 3008 2015-01-20 13:52:24Z robertas 
;
_cod_database_code 2014168
_cod_database_fobs_code 2014168

loop_
_symmetry_equiv_pos_as_xyz
'x, y, z'
'-x, -y, -z'

loop_
_atom_site_label
_atom_site_fract_x
_atom_site_fract_y
_atom_site_fract_z
_atom_site_U_iso_or_equiv
_atom_site_adp_type
_atom_site_calc_flag
_atom_site_refinement_flags
_atom_site_occupancy
_atom_site_disorder_assembly
_atom_site_disorder_group
_atom_site_type_symbol
Cu1 0.5000 0.0000 0.5000 0.02193(12) Uani d S 1 . . Cu
O1 0.3494(2) 0.0444(2) 0.70509(18) 0.0359(4) Uani d D 1 . . O
H11 0.280(3) -0.0403(19) 0.709(3) 0.068(8) Uiso d D 1 . . H
H12 0.290(4) 0.113(3) 0.697(3) 0.068(8) Uiso d D 1 . . H
N1 0.2795(2) -0.0760(2) 0.4048(2) 0.0262(4) Uani d . 1 . . N
H1B 0.311(4) -0.119(3) 0.343(3) 0.042(5) Uiso d . 1 . . H
H1A 0.209(4) -0.142(4) 0.444(3) 0.042(5) Uiso d . 1 . . H
C1 0.2014(3) 0.0540(3) 0.3700(2) 0.0296(5) Uani d . 1 . . C
H1D 0.1329 0.0829 0.4380 0.035(5) Uiso calc R 1 . . H
H1C 0.1243 0.0262 0.2976 0.035(5) Uiso calc R 1 . . H
C2 0.3436(3) 0.1846(3) 0.3413(2) 0.0294(5) Uani d . 1 . . C
H2D 0.3993 0.1625 0.2647 0.039(5) Uiso calc R 1 . . H
H2C 0.2968 0.2780 0.3303 0.039(5) Uiso calc R 1 . . H
N2 0.4699(2) 0.2062(2) 0.44402(19) 0.0237(4) Uani d . 1 . . N
H2A 0.434(4) 0.244(3) 0.497(3) 0.037(5) Uiso d . 1 . . H
H2B 0.566(4) 0.256(3) 0.425(3) 0.037(5) Uiso d . 1 . . H
Cu2 0.0000 0.5000 0.0000 0.02740(12) Uani d S 1 . . Cu
O2 0.2907(3) 0.6428(4) -0.0821(3) 0.0640(9) Uani d PD 0.934(5) A 1 O
H21 0.329(6) 0.727(3) -0.115(5) 0.111(14) Uiso d PD 0.934(5) A 1 H
H22 0.361(5) 0.587(5) -0.102(5) 0.111(14) Uiso d PD 0.934(5) A 1 H
N3 0.0342(3) 0.6779(2) 0.11970(19) 0.0364(5) Uani d . 1 A . N
H3A -0.0333 0.6535 0.1866 0.044 Uiso calc PR 0.766(12) B 1 H
H3B 0.1471 0.7019 0.1460 0.044 Uiso calc PR 0.766(12) B 1 H
H3A1 0.0120 0.6438 0.1976 0.044 Uiso calc PR 0.234(12) B 2 H
H3A2 0.1460 0.7301 0.1182 0.044 Uiso calc PR 0.234(12) B 2 H
C3 -0.0135(8) 0.8078(5) 0.0579(4) 0.0390(12) Uani d P 0.766(12) A 1 C
H3C 0.0848 0.8612 0.0111 0.047 Uiso calc PR 0.766(12) B 1 H
H3D -0.0435 0.8801 0.1192 0.047 Uiso calc PR 0.766(12) B 1 H
C4 -0.1642(7) 0.7527(5) -0.0268(4) 0.0345(12) Uani d P 0.766(12) A 1 C
H4A -0.2686 0.7172 0.0209 0.041 Uiso calc PR 0.766(12) B 1 H
H4B -0.1848 0.8363 -0.0791 0.041 Uiso calc PR 0.766(12) B 1 H
N4 -0.1268(3) 0.6277(2) -0.10253(18) 0.0311(4) Uani d . 1 A . N
H4C -0.0609 0.6658 -0.1672 0.037 Uiso calc PR 0.766(12) B 1 H
H4D -0.2276 0.5693 -0.1331 0.037 Uiso calc PR 0.766(12) B 1 H
H4A3 -0.0927 0.6262 -0.1823 0.037 Uiso calc PR 0.234(12) B 2 H
H4A4 -0.2432 0.5901 -0.1008 0.037 Uiso calc PR 0.234(12) B 2 H
C3A -0.0865(19) 0.7813(16) 0.0846(12) 0.031(3) Uiso d P 0.234(12) A 2 C
H3A3 -0.2034 0.7416 0.1143 0.037 Uiso calc PR 0.234(12) B 2 H
H3A4 -0.0455 0.8847 0.1198 0.037 Uiso calc PR 0.234(12) B 2 H
C4A -0.088(2) 0.7841(15) -0.0521(12) 0.030(3) Uiso d P 0.234(12) A 2 C
H4A1 -0.1749 0.8408 -0.0815 0.036 Uiso calc PR 0.234(12) B 2 H
H4A2 0.0261 0.8366 -0.0802 0.036 Uiso calc PR 0.234(12) B 2 H
Fe 0.0000 0.5000 0.5000 0.01833(12) Uani d S 1 . . Fe
C5 0.1953(3) 0.5553(2) 0.3987(2) 0.0250(5) Uani d . 1 . . C
N5 0.3088(3) 0.5906(3) 0.3337(2) 0.0414(5) Uani d . 1 . . N
C6 0.0938(2) 0.6545(3) 0.6184(2) 0.0227(5) Uani d . 1 . . C
N6 0.1493(2) 0.7474(2) 0.69162(18) 0.0322(4) Uani d . 1 . . N
C7 0.1095(3) 0.3585(3) 0.5839(2) 0.0242(5) Uani d . 1 . . C
N7 0.1713(3) 0.2714(2) 0.6365(2) 0.0356(5) Uani d . 1 . . N
O3A 0.5787(3) 0.1005(3) 0.9074(3) 0.0719(8) Uani d PD 0.962(4) C 1 O
H3OA 0.501(4) 0.096(5) 0.853(3) 0.086 Uiso d PD 0.962(4) C 1 H
O3B 0.5000 0.0000 1.0000 0.072 Uiso d SP 0.076(8) C 2 O
O2A 0.424(5) 0.531(5) -0.246(5) 0.072 Uiso d P 0.066(5) D 2 O
O4B 0.4267(10) 0.4325(10) -0.1847(10) 0.068(3) Uani d P 0.401(15) E 3 O
H4OB 0.3496 0.4040 -0.2397 0.082 Uiso d PR 0.401(15) E 3 H
O4A 0.5106(10) 0.4380(6) -0.1318(6) 0.050(2) Uani d P 0.529(15) F 1 O
H4O 0.516(8) 0.426(6) -0.221(6) 0.100 Uiso d P 0.93 . . H

loop_
_atom_site_aniso_label
_atom_site_aniso_U_11
_atom_site_aniso_U_22
_atom_site_aniso_U_33
_atom_site_aniso_U_12
_atom_site_aniso_U_13
_atom_site_aniso_U_23
Cu1 0.02177(18) 0.0183(2) 0.0254(2) 0.00344(14) -0.00560(14) 0.00411(14)
O1 0.0345(8) 0.0245(10) 0.0501(11) 0.0086(7) -0.0013(8) 0.0061(8)
N1 0.0257(9) 0.0214(11) 0.0312(11) 0.0043(8) -0.0043(8) -0.0006(8)
C1 0.0288(10) 0.0286(14) 0.0333(13) 0.0118(10) -0.0113(9) -0.0039(10)
C2 0.0390(12) 0.0264(13) 0.0251(12) 0.0126(10) -0.0077(9) 0.0026(9)
N2 0.0249(9) 0.0217(11) 0.0250(10) 0.0054(8) -0.0005(8) 0.0022(8)
Cu2 0.0395(2) 0.0269(2) 0.0164(2) 0.00894(17) -0.00746(15) -0.00011(15)
O2 0.0551(14) 0.086(2) 0.0598(17) 0.0313(14) 0.0200(12) 0.0288(14)
N3 0.0514(12) 0.0361(13) 0.0230(10) 0.0134(10) -0.0101(9) -0.0049(9)
C3 0.051(3) 0.031(2) 0.035(2) 0.0123(19) -0.0121(19) -0.0056(15)
C4 0.037(2) 0.035(2) 0.034(2) 0.0128(17) -0.0016(16) 0.0025(15)
N4 0.0385(10) 0.0338(13) 0.0215(10) 0.0084(9) -0.0063(8) 0.0018(8)
Fe 0.0213(2) 0.0178(2) 0.0166(2) 0.00559(16) 0.00248(15) 0.00059(15)
C5 0.0294(10) 0.0186(12) 0.0271(12) 0.0049(9) 0.0025(9) -0.0033(8)
N5 0.0426(11) 0.0327(14) 0.0464(14) -0.0002(10) 0.0213(10) -0.0053(10)
C6 0.0240(9) 0.0222(12) 0.0226(11) 0.0051(9) 0.0069(8) 0.0052(9)
N6 0.0383(10) 0.0278(12) 0.0276(11) 0.0000(9) 0.0013(8) -0.0039(9)
C7 0.0279(10) 0.0245(13) 0.0209(11) 0.0071(9) 0.0026(8) -0.0010(9)
N7 0.0433(11) 0.0338(13) 0.0334(12) 0.0167(10) -0.0016(9) 0.0043(9)
O3A 0.0604(14) 0.089(2) 0.0627(18) 0.0081(13) -0.0182(12) -0.0157(15)
O4B 0.021(3) 0.127(7) 0.052(5) 0.007(3) 0.004(3) -0.046(4)
O4A 0.047(4) 0.062(3) 0.041(3) 0.014(2) 0.009(3) -0.001(2)

loop_
_atom_type_symbol
_atom_type_description
_atom_type_scat_dispersion_real
_atom_type_scat_dispersion_imag
_atom_type_scat_source
C C 0.0033 0.0016 'International Tables Vol C Tables 4.2.6.8 and 6.1.1.4'
H H 0.0000 0.0000 'International Tables Vol C Tables 4.2.6.8 and 6.1.1.4'
N N 0.0061 0.0033 'International Tables Vol C Tables 4.2.6.8 and 6.1.1.4'
Fe Fe 0.3463 0.8444 'International Tables Vol C Tables 4.2.6.8 and 6.1.1.4'
Cu Cu 0.3201 1.2651 'International Tables Vol C Tables 4.2.6.8 and 6.1.1.4'
O O 0.0106 0.0060 'International Tables Vol C Tables 4.2.6.8 and 6.1.1.4'

loop_
_geom_angle_atom_site_label_1
_geom_angle_atom_site_label_2
_geom_angle_atom_site_label_3
_geom_angle_site_symmetry_1
_geom_angle_site_symmetry_3
_geom_angle
_geom_angle_publ_flag
N1 Cu1 N1 . 2_656 180.0 ?
N1 Cu1 N2 . . 84.34(8) y
N1 Cu1 N2 2_656 . 95.66(8) ?
N1 Cu1 N2 . 2_656 95.66(8) ?
N1 Cu1 N2 2_656 2_656 84.34(8) ?
N2 Cu1 N2 . 2_656 179.9990(10) ?
N1 Cu1 O1 . . 94.96(7) y
N1 Cu1 O1 2_656 . 85.05(7) ?
N2 Cu1 O1 . . 89.76(7) y
N2 Cu1 O1 2_656 . 90.24(7) ?
Cu1 O1 H11 . . 100(2) ?
Cu1 O1 H12 . . 110(3) ?
H11 O1 H12 . . 108(3) ?
C1 N1 Cu1 . . 109.59(15) ?
C1 N1 H1B . . 111(2) ?
Cu1 N1 H1B . . 104(2) ?
C1 N1 H1A . . 111.5(19) ?
Cu1 N1 H1A . . 113(2) ?
H1B N1 H1A . . 108(3) ?
N1 C1 C2 . . 108.17(17) y
N1 C1 H1D . . 110.1 ?
C2 C1 H1D . . 110.1 ?
N1 C1 H1C . . 110.1 ?
C2 C1 H1C . . 110.1 ?
H1D C1 H1C . . 108.4 ?
N2 C2 C1 . . 108.16(18) y
N2 C2 H2D . . 110.1 ?
C1 C2 H2D . . 110.1 ?
N2 C2 H2C . . 110.1 ?
C1 C2 H2C . . 110.1 ?
H2D C2 H2C . . 108.4 ?
C2 N2 Cu1 . . 108.47(14) y
C2 N2 H2A . . 109(2) ?
Cu1 N2 H2A . . 107(2) ?
C2 N2 H2B . . 113(2) ?
Cu1 N2 H2B . . 108.7(18) ?
H2A N2 H2B . . 111(3) ?
N4 Cu2 N4 . 2_565 180.0 ?
N4 Cu2 N3 . . 84.68(8) y
N4 Cu2 N3 2_565 . 95.32(8) ?
N4 Cu2 N3 . 2_565 95.32(8) ?
N4 Cu2 N3 2_565 2_565 84.68(8) ?
N3 Cu2 N3 . 2_565 180.0 ?
N4 Cu2 O2 . . 90.35(8) y
N4 Cu2 O2 2_565 . 89.65(8) ?
N3 Cu2 O2 . . 82.89(10) y
N3 Cu2 O2 2_565 . 97.11(10) ?
Cu2 O2 H21 . . 138(3) ?
Cu2 O2 H22 . . 116(4) ?
H21 O2 H22 . . 104(5) ?
C3 N3 Cu2 . . 108.37(18) y
C3A N3 Cu2 . . 108.8(5) ?
C3 N3 H3A . . 110.0 ?
Cu2 N3 H3A . . 110.0 ?
C3 N3 H3B . . 110.0 ?
Cu2 N3 H3B . . 110.0 ?
H3A N3 H3B . . 108.4 ?
C3A N3 H3A1 . . 109.9 ?
Cu2 N3 H3A1 . . 109.9 ?
C3A N3 H3A2 . . 109.9 ?
Cu2 N3 H3A2 . . 109.9 ?
H3A1 N3 H3A2 . . 108.3 ?
N3 C3 C4 . . 109.4(4) y
N3 C3 H3C . . 109.8 ?
C4 C3 H3C . . 109.8 ?
N3 C3 H3D . . 109.8 ?
C4 C3 H3D . . 109.8 ?
H3C C3 H3D . . 108.2 ?
N4 C4 C3 . . 108.5(3) y
N4 C4 H4A . . 110.0 ?
C3 C4 H4A . . 110.0 ?
N4 C4 H4B . . 110.0 ?
C3 C4 H4B . . 110.0 ?
H4A C4 H4B . . 108.4 ?
C4 N4 Cu2 . . 108.97(16) ?
C4A N4 Cu2 . . 108.0(4) ?
C4 N4 H4C . . 109.9 ?
Cu2 N4 H4C . . 109.9 ?
C4 N4 H4D . . 109.9 ?
Cu2 N4 H4D . . 109.9 ?
H4C N4 H4D . . 108.3 ?
C4A N4 H4A3 . . 110.1 ?
Cu2 N4 H4A3 . . 110.1 ?
C4A N4 H4A4 . . 110.1 ?
Cu2 N4 H4A4 . . 110.1 ?
H4A3 N4 H4A4 . . 108.4 ?
C4A C3A N3 . . 105.7(10) ?
C4A C3A H3A3 . . 110.6 ?
N3 C3A H3A3 . . 110.6 ?
C4A C3A H3A4 . . 110.6 ?
N3 C3A H3A4 . . 110.6 ?
H3A3 C3A H3A4 . . 108.7 ?
N4 C4A C3A . . 109.8(11) ?
N4 C4A H4A1 . . 109.7 ?
C3A C4A H4A1 . . 109.7 ?
N4 C4A H4A2 . . 109.7 ?
C3A C4A H4A2 . . 109.7 ?
H4A1 C4A H4A2 . . 108.2 ?
C6 Fe C6 . 2_566 180.0 ?
C6 Fe C7 . 2_566 89.98(9) ?
C6 Fe C7 2_566 2_566 90.02(9) ?
C6 Fe C7 . . 90.03(9) y
C6 Fe C7 2_566 . 89.97(9) ?
C7 Fe C7 2_566 . 180.00(9) ?
C6 Fe C5 . 2_566 88.53(9) ?
C6 Fe C5 2_566 2_566 91.47(9) ?
C7 Fe C5 2_566 2_566 90.68(9) ?
C7 Fe C5 . 2_566 89.32(9) ?
C6 Fe C5 . . 91.47(9) y
C6 Fe C5 2_566 . 88.53(9) ?
C7 Fe C5 2_566 . 89.32(9) ?
C7 Fe C5 . . 90.68(9) y
C5 Fe C5 2_566 . 180.0 ?
N5 C5 Fe . . 177.1(2) y
N6 C6 Fe . . 179.0(2) y
N7 C7 Fe . . 178.0(2) y
H4OB O4B H4O . . 102.6 ?

loop_
_geom_bond_atom_site_label_1
_geom_bond_atom_site_label_2
_geom_bond_site_symmetry_2
_geom_bond_distance
_geom_bond_publ_flag
Cu1 N1 . 2.0138(19) y
Cu1 N1 2_656 2.0139(19) ?
Cu1 N2 . 2.0183(18) y
Cu1 N2 2_656 2.0184(18) ?
Cu1 O1 . 2.6244(19) y
O1 H11 . 0.85(3) ?
O1 H12 . 0.85(3) ?
N1 C1 . 1.478(3) y
N1 H1B . 0.84(3) ?
N1 H1A . 0.86(3) ?
C1 C2 . 1.502(4) y
C1 H1D . 0.9900 ?
C1 H1C . 0.9900 ?
C2 N2 . 1.478(3) y
C2 H2D . 0.9900 ?
C2 H2C . 0.9900 ?
N2 H2A . 0.75(3) ?
N2 H2B . 0.84(3) ?
Cu2 N4 . 2.0125(18) y
Cu2 N4 2_565 2.0125(18) ?
Cu2 N3 . 2.021(2) y
Cu2 N3 2_565 2.021(2) ?
Cu2 O2 . 2.597(3) y
O2 H21 . 0.847(5) ?
O2 H22 . 0.848(5) ?
N3 C3 . 1.468(4) y
N3 C3A . 1.509(12) ?
N3 H3A . 0.9200 ?
N3 H3B . 0.9200 ?
N3 H3A1 . 0.9200 ?
N3 H3A2 . 0.9200 ?
C3 C4 . 1.499(6) y
C3 H3C . 0.9900 ?
C3 H3D . 0.9900 ?
C4 N4 . 1.463(4) y
C4 H4A . 0.9900 ?
C4 H4B . 0.9900 ?
N4 C4A . 1.473(12) ?
N4 H4C . 0.9200 ?
N4 H4D . 0.9200 ?
N4 H4A3 . 0.9200 ?
N4 H4A4 . 0.9200 ?
C3A C4A . 1.50(2) ?
C3A H3A3 . 0.9900 ?
C3A H3A4 . 0.9900 ?
C4A H4A1 . 0.9900 ?
C4A H4A2 . 0.9900 ?
Fe C6 . 1.911(2) y
Fe C6 2_566 1.911(2) ?
Fe C7 2_566 1.914(2) ?
Fe C7 . 1.914(2) y
Fe C5 2_566 1.915(2) ?
Fe C5 . 1.915(2) y
C5 N5 . 1.158(3) y
C6 N6 . 1.162(3) y
C7 N7 . 1.158(3) y
O3A H3OA . 0.847(5) ?
O4B H4OB . 0.8499 ?
O4B H4O . 0.83(6) ?
O4A H4O . 0.98(6) ?

loop_
_geom_hbond_atom_site_label_D
_geom_hbond_atom_site_label_H
_geom_hbond_atom_site_label_A
_geom_hbond_site_symmetry_A
_geom_hbond_distance_DH
_geom_hbond_distance_HA
_geom_hbond_distance_DA
_geom_hbond_angle_DHA
O1 H11 N6 1_545 0.850(19) 1.988(18) 2.825(2) 168(3)
O1 H12 N7 . 0.85(3) 1.97(3) 2.804(3) 166(3)
O2 H21 N6 1_554 0.85(3) 2.56(5) 2.947(4) 109(4)
O2 H22 O4A . 0.85(3) 1.98(5) 2.826(14) 172(4)
O2 H22 O4B . 0.85(3) 1.81(5) 2.600(16) 154(4)
O3A H3OA O1 . 0.84(3) 1.99(3) 2.816(4) 165(4)
